data_7247120
loop_
_publ_author_name
'Camargo, Bruno'
'Zajcewa, Irina'
'Pietrzak, Anna'
'Obijalska, Emilia'
'Szczytko, Jacek'
'Kaszy&#x144;ski, Piotr'

_publ_section_title
;
 Thermally induced dimensionality changes in derivatives of a "super
 stable" Blatter radical.
;
_journal_issue 34
_journal_name_full 'Physical chemistry chemical physics : PCCP'
_journal_page_first 22813
_journal_page_last 22818
_journal_paper_doi 10.1039/d3cp01298k
_journal_volume 25
_journal_year 2023
_chemical_formula_moiety 'C21 H15 F3 N3 O'
_chemical_formula_sum 'C21 H15 F3 N3 O'
_chemical_formula_weight 382.36
_space_group_crystal_system triclinic
_space_group_IT_number 2
_space_group_name_Hall '-P 1'
_space_group_name_H-M_alt 'P -1'
_atom_sites_solution_hydrogens geom
_atom_sites_solution_primary other
_audit_creation_method SHELXL-2018/3
_audit_update_record
;
2022-04-29 deposited with the CCDC.	2023-07-31 downloaded from the CCDC.
;
_cell_angle_alpha 79.202(3)
_cell_angle_beta 83.246(2)
_cell_angle_gamma 77.7040(10)
_cell_formula_units_Z 2
_cell_length_a 4.59910(10)
_cell_length_b 10.1298(3)
_cell_length_c 19.1657(4)
_cell_measurement_reflns_used 10497
_cell_measurement_temperature 99.9(5)
_cell_measurement_theta_max 78.6010
_cell_measurement_theta_min 4.4950
_cell_volume 854.15(4)
_computing_cell_refinement 'CrysAlisPro 1.171.40.84a (Rigaku OD, 2020)'
_computing_data_collection 'CrysAlisPro 1.171.40.84a (Rigaku OD, 2020)'
_computing_data_reduction 'CrysAlisPro 1.171.40.84a (Rigaku OD, 2020)'
_computing_structure_refinement 'SHELXL-2018/3 (Sheldrick, 2018)'
_computing_structure_solution 'SHELXT 2018/2 (Sheldrick, 2018)'
_diffrn_ambient_temperature 99.9(5)
_diffrn_measured_fraction_theta_full 0.998
_diffrn_measured_fraction_theta_max 0.962
_diffrn_measurement_device_type 'XtaLAB Synergy, Dualflex, Pilatus 300K'
_diffrn_measurement_method '\w scans'
_diffrn_radiation_type CuK\a
_diffrn_radiation_wavelength 1.54184
_diffrn_reflns_av_R_equivalents 0.0267
_diffrn_reflns_av_unetI/netI 0.0163
_diffrn_reflns_Laue_measured_fraction_full 0.998
_diffrn_reflns_Laue_measured_fraction_max 0.962
_diffrn_reflns_limit_h_max 5
_diffrn_reflns_limit_h_min -5
_diffrn_reflns_limit_k_max 10
_diffrn_reflns_limit_k_min -12
_diffrn_reflns_limit_l_max 24
_diffrn_reflns_limit_l_min -24
_diffrn_reflns_number 17481
_diffrn_reflns_point_group_measured_fraction_full 0.998
_diffrn_reflns_point_group_measured_fraction_max 0.962
_diffrn_reflns_theta_full 67.684
_diffrn_reflns_theta_max 78.782
_diffrn_reflns_theta_min 4.531
_diffrn_source 'micro-focus sealed X-ray tube'
_exptl_absorpt_coefficient_mu 0.987
_exptl_absorpt_correction_T_max 1.000
_exptl_absorpt_correction_T_min 0.671
_exptl_absorpt_correction_type gaussian
_exptl_absorpt_process_details
;
CrysAlisPro 1.171.40.84a (Rigaku Oxford Diffraction, 2020)
Numerical absorption correction based on gaussian integration over
a multifaceted crystal model
Empirical absorption correction using spherical harmonics,
implemented in SCALE3 ABSPACK scaling algorithm.
;
_exptl_crystal_colour green
_exptl_crystal_density_diffrn 1.487
_exptl_crystal_description needle
_exptl_crystal_F_000 394
_exptl_crystal_size_max 0.460
_exptl_crystal_size_mid 0.076
_exptl_crystal_size_min 0.043
_refine_diff_density_max 0.254
_refine_diff_density_min -0.267
_refine_diff_density_rms 0.043
_refine_ls_extinction_method none
_refine_ls_goodness_of_fit_ref 1.076
_refine_ls_hydrogen_treatment constr
_refine_ls_matrix_type full
_refine_ls_number_parameters 311
_refine_ls_number_reflns 3531
_refine_ls_number_restraints 361
_refine_ls_restrained_S_all 1.085
_refine_ls_R_factor_all 0.0399
_refine_ls_R_factor_gt 0.0365
_refine_ls_shift/su_max 0.021
_refine_ls_shift/su_mean 0.001
_refine_ls_structure_factor_coef Fsqd
_refine_ls_weighting_details 'w=1/[\s^2^(Fo^2^)+(0.0580P)^2^+0.2591P] where P=(Fo^2^+2Fc^2^)/3'
_refine_ls_weighting_scheme calc
_refine_ls_wR_factor_gt 0.1028
_refine_ls_wR_factor_ref 0.1056
_reflns_Friedel_coverage 0.000
_reflns_number_gt 3165
_reflns_number_total 3531
_reflns_threshold_expression 'I > 2\s(I)'
_cod_data_source_file d3cp01298k2.cif
_cod_data_source_block PB_rad_CF3_man
_cod_depositor_comments 'Adding full bibliography for 7247120--7247121.cif.'
_cod_database_code 7247120
_shelx_shelxl_version_number 2018/3
_shelx_space_group_comment
;
The symmetry employed for this shelxl refinement is uniquely defined
by the following loop, which should always be used as a source of
symmetry information in preference to the above space-group names.
They are only intended as comments.
;
_oxdiff_exptl_absorpt_empirical_full_min 0.659
_oxdiff_exptl_absorpt_empirical_full_max 2.260
_oxdiff_exptl_absorpt_empirical_details
;
Empirical correction (ABSPACK) includes:
- Absorption correction using spherical harmonics
- Frame scaling
;

loop_
_space_group_symop_operation_xyz
'x, y, z'
'-x, -y, -z'

loop_
_atom_site_label
_atom_site_type_symbol
_atom_site_fract_x
_atom_site_fract_y
_atom_site_fract_z
_atom_site_U_iso_or_equiv
_atom_site_adp_type
_atom_site_occupancy
_atom_site_site_symmetry_order
_atom_site_calc_flag
_atom_site_refinement_flags_posn
_atom_site_refinement_flags_adp
_atom_site_refinement_flags_occupancy
_atom_site_disorder_assembly
_atom_site_disorder_group
O1 O 0.03132(19) 0.57089(8) 0.81848(4) 0.0233(2) Uani 1 1 d . . . . .
N1 N 0.3470(2) 0.40565(9) 0.72721(5) 0.0178(2) Uani 1 1 d . . . . .
C1 C 0.1636(2) 0.25417(11) 0.67786(6) 0.0170(2) Uani 1 1 d . . . . .
N2 N 0.2176(2) 0.38072(9) 0.67168(5) 0.0177(2) Uani 1 1 d . . . . .
C2 C 0.3699(3) 0.17425(11) 0.78458(6) 0.0186(2) Uani 1 1 d . . . . .
N3 N 0.2236(2) 0.14931(10) 0.73155(5) 0.0197(2) Uani 1 1 d . . . . .
C3 C 0.4553(3) 0.06870(12) 0.84173(6) 0.0228(3) Uani 1 1 d . . . . .
H3 H 0.415556 -0.017876 0.842593 0.027 Uiso 1 1 calc R U . . .
C4 C 0.5972(3) 0.09207(12) 0.89648(6) 0.0234(3) Uani 1 1 d . . . . .
H4 H 0.651526 0.021796 0.934161 0.028 Uiso 1 1 calc R U . . .
C5 C 0.6588(3) 0.22192(12) 0.89503(6) 0.0205(2) Uani 1 1 d D U . . .
C6 C 0.5858(3) 0.32788(12) 0.83877(6) 0.0196(2) Uani 1 1 d . . . . .
H6 H 0.634772 0.412812 0.837509 0.023 Uiso 1 1 calc R U . . .
C7 C 0.4374(2) 0.30452(11) 0.78409(6) 0.0174(2) Uani 1 1 d . . . . .
C8 C 0.3871(2) 0.54429(11) 0.72111(6) 0.0173(2) Uani 1 1 d . . . . .
C9 C 0.5852(2) 0.59384(11) 0.66765(6) 0.0192(2) Uani 1 1 d . . . . .
H9 H 0.690807 0.537505 0.636279 0.023 Uiso 1 1 calc R U . . .
C10 C 0.6263(3) 0.72789(12) 0.66081(6) 0.0218(2) Uani 1 1 d . . . . .
H10 H 0.763343 0.760761 0.625797 0.026 Uiso 1 1 calc R U . . .
C11 C 0.4613(3) 0.81215(11) 0.70658(6) 0.0216(2) Uani 1 1 d . . . . .
H11 H 0.486417 0.902247 0.701588 0.026 Uiso 1 1 calc R U . . .
C12 C 0.2592(3) 0.76379(12) 0.75976(6) 0.0207(2) Uani 1 1 d . . . . .
H12 H 0.148860 0.821614 0.789874 0.025 Uiso 1 1 calc R U . . .
C13 C 0.2213(2) 0.62840(11) 0.76807(6) 0.0185(2) Uani 1 1 d . . . . .
C14 C -0.1092(3) 0.64918(14) 0.87229(7) 0.0284(3) Uani 1 1 d . . . . .
H14A H -0.238069 0.730535 0.850867 0.043 Uiso 1 1 calc R U . . .
H14B H 0.040616 0.674201 0.895325 0.043 Uiso 1 1 calc R U . . .
H14C H -0.224474 0.595395 0.906833 0.043 Uiso 1 1 calc R U . . .
C15 C 0.0118(2) 0.23057(11) 0.61813(6) 0.0175(2) Uani 1 1 d . . . . .
C16 C -0.0224(3) 0.32698(12) 0.55565(6) 0.0203(2) Uani 1 1 d . . . . .
H16 H 0.052044 0.406957 0.550866 0.024 Uiso 1 1 calc R U . . .
C17 C -0.1670(3) 0.30402(12) 0.50065(6) 0.0222(3) Uani 1 1 d . . . . .
H17 H -0.191103 0.369052 0.459433 0.027 Uiso 1 1 calc R U . . .
C18 C -0.2754(3) 0.18408(12) 0.50718(6) 0.0235(3) Uani 1 1 d . . . . .
H18 H -0.370446 0.168263 0.470183 0.028 Uiso 1 1 calc R U . . .
C19 C -0.2417(3) 0.08783(12) 0.56905(7) 0.0238(3) Uani 1 1 d . . . . .
H19 H -0.314782 0.007583 0.573424 0.029 Uiso 1 1 calc R U . . .
C20 C -0.0996(3) 0.11063(12) 0.62444(6) 0.0205(2) Uani 1 1 d . . . . .
H20 H -0.078476 0.045870 0.665822 0.025 Uiso 1 1 calc R U . . .
C21 C 0.7828(3) 0.25179(13) 0.95783(6) 0.0248(3) Uani 1 1 d D U . . .
F1A F 0.9891(9) 0.3291(5) 0.9393(3) 0.0267(9) Uani 0.591(3) 1 d D U P A 1
F2A F 0.9147(13) 0.1392(4) 0.9995(3) 0.0507(18) Uani 0.591(3) 1 d D U P A 1
F3A F 0.5747(11) 0.3194(8) 0.9984(3) 0.056(2) Uani 0.591(3) 1 d D U P A 1
F4A F 1.032(2) 0.2875(14) 0.9484(9) 0.050(4) Uani 0.190(3) 1 d D U P A 2
F5A F 0.755(3) 0.1613(10) 1.0176(5) 0.063(4) Uani 0.190(3) 1 d D U P A 2
F6A F 0.591(3) 0.3666(9) 0.9804(6) 0.034(2) Uani 0.190(3) 1 d D U P A 2
F7A F 0.991(3) 0.1437(12) 0.9849(8) 0.047(3) Uani 0.219(3) 1 d D U P A 3
F8A F 0.582(4) 0.269(2) 1.0128(9) 0.069(5) Uani 0.219(3) 1 d D U P A 3
F9A F 0.918(3) 0.3556(13) 0.9446(8) 0.073(5) Uani 0.219(3) 1 d D U P A 3

loop_
_atom_site_aniso_label
_atom_site_aniso_U_11
_atom_site_aniso_U_22
_atom_site_aniso_U_33
_atom_site_aniso_U_23
_atom_site_aniso_U_13
_atom_site_aniso_U_12
O1 0.0263(4) 0.0222(4) 0.0234(4) -0.0078(3) 0.0044(3) -0.0091(3)
N1 0.0217(5) 0.0157(5) 0.0171(4) -0.0032(4) -0.0047(4) -0.0043(4)
C1 0.0170(5) 0.0160(5) 0.0180(5) -0.0038(4) -0.0008(4) -0.0029(4)
N2 0.0195(5) 0.0172(5) 0.0176(5) -0.0041(4) -0.0046(4) -0.0039(4)
C2 0.0207(5) 0.0175(5) 0.0181(5) -0.0044(4) -0.0020(4) -0.0034(4)
N3 0.0250(5) 0.0162(5) 0.0193(5) -0.0028(4) -0.0051(4) -0.0052(4)
C3 0.0300(6) 0.0164(5) 0.0227(6) -0.0013(4) -0.0056(5) -0.0061(4)
C4 0.0285(6) 0.0204(6) 0.0202(6) 0.0013(4) -0.0062(5) -0.0043(5)
C5 0.0203(5) 0.0237(6) 0.0183(5) -0.0028(4) -0.0037(4) -0.0054(4)
C6 0.0213(5) 0.0187(5) 0.0201(5) -0.0036(4) -0.0027(4) -0.0061(4)
C7 0.0180(5) 0.0166(5) 0.0169(5) -0.0018(4) -0.0009(4) -0.0030(4)
C8 0.0191(5) 0.0147(5) 0.0189(5) -0.0017(4) -0.0068(4) -0.0034(4)
C9 0.0199(5) 0.0188(5) 0.0184(5) -0.0029(4) -0.0040(4) -0.0014(4)
C10 0.0228(6) 0.0210(6) 0.0211(5) 0.0014(4) -0.0039(4) -0.0064(4)
C11 0.0256(6) 0.0154(5) 0.0256(6) -0.0010(4) -0.0079(5) -0.0069(4)
C12 0.0224(5) 0.0187(5) 0.0232(6) -0.0074(4) -0.0059(4) -0.0029(4)
C13 0.0189(5) 0.0194(5) 0.0182(5) -0.0026(4) -0.0042(4) -0.0054(4)
C14 0.0319(6) 0.0301(7) 0.0249(6) -0.0108(5) 0.0043(5) -0.0080(5)
C15 0.0173(5) 0.0174(5) 0.0183(5) -0.0049(4) -0.0017(4) -0.0028(4)
C16 0.0244(6) 0.0170(5) 0.0208(5) -0.0038(4) -0.0025(4) -0.0060(4)
C17 0.0273(6) 0.0207(6) 0.0184(5) -0.0014(4) -0.0044(4) -0.0048(5)
C18 0.0263(6) 0.0257(6) 0.0214(6) -0.0057(5) -0.0071(4) -0.0071(5)
C19 0.0268(6) 0.0201(6) 0.0275(6) -0.0030(5) -0.0056(5) -0.0103(5)
C20 0.0231(5) 0.0184(5) 0.0203(5) -0.0010(4) -0.0038(4) -0.0054(4)
C21 0.0287(6) 0.0264(6) 0.0205(6) -0.0004(5) -0.0064(5) -0.0090(5)
F1A 0.0249(15) 0.038(2) 0.0216(12) 0.0010(14) -0.0094(12) -0.0173(15)
F2A 0.097(4) 0.0292(16) 0.034(3) 0.0124(17) -0.043(3) -0.026(2)
F3A 0.0214(13) 0.126(6) 0.031(4) -0.044(4) 0.0034(19) -0.015(3)
F4A 0.017(3) 0.099(11) 0.041(7) -0.032(7) -0.006(3) -0.005(5)
F5A 0.136(11) 0.038(4) 0.025(4) 0.006(3) -0.032(5) -0.040(6)
F6A 0.047(5) 0.038(3) 0.018(4) -0.015(3) -0.006(3) 0.003(3)
F7A 0.038(3) 0.058(6) 0.038(5) -0.013(4) -0.025(3) 0.022(4)
F8A 0.039(4) 0.141(15) 0.032(5) -0.041(7) -0.003(3) -0.005(6)
F9A 0.117(11) 0.052(5) 0.069(7) 0.013(4) -0.053(6) -0.052(7)

loop_
_atom_type_symbol
_atom_type_description
_atom_type_scat_dispersion_real
_atom_type_scat_dispersion_imag
_atom_type_scat_source
C C 0.0181 0.0091 'International Tables Vol C Tables 4.2.6.8 and 6.1.1.4'
H H 0.0000 0.0000 'International Tables Vol C Tables 4.2.6.8 and 6.1.1.4'
F F 0.0727 0.0534 'International Tables Vol C Tables 4.2.6.8 and 6.1.1.4'
N N 0.0311 0.0180 'International Tables Vol C Tables 4.2.6.8 and 6.1.1.4'
O O 0.0492 0.0322 'International Tables Vol C Tables 4.2.6.8 and 6.1.1.4'

loop_
_geom_angle_atom_site_label_1
_geom_angle_atom_site_label_2
_geom_angle_atom_site_label_3
_geom_angle
_geom_angle_site_symmetry_1
_geom_angle_site_symmetry_3
_geom_angle_publ_flag
C13 O1 C14 117.08(9) . . ?
N2 N1 C7 122.55(9) . . ?
N2 N1 C8 114.64(8) . . ?
C7 N1 C8 122.80(9) . . ?
N2 C1 N3 127.81(10) . . ?
N2 C1 C15 114.95(9) . . ?
N3 C1 C15 117.22(10) . . ?
C1 N2 N1 115.75(9) . . ?
N3 C2 C3 119.75(10) . . ?
N3 C2 C7 121.88(10) . . ?
C3 C2 C7 118.36(10) . . ?
C1 N3 C2 115.36(9) . . ?
C4 C3 C2 120.83(11) . . ?
C4 C3 H3 119.6 . . ?
C2 C3 H3 119.6 . . ?
C3 C4 C5 119.67(11) . . ?
C3 C4 H4 120.2 . . ?
C5 C4 H4 120.2 . . ?
C6 C5 C4 121.41(10) . . ?
C6 C5 C21 118.64(10) . . ?
C4 C5 C21 119.75(10) . . ?
C5 C6 C7 118.72(10) . . ?
C5 C6 H6 120.6 . . ?
C7 C6 H6 120.6 . . ?
N1 C7 C6 122.60(10) . . ?
N1 C7 C2 116.42(10) . . ?
C6 C7 C2 120.97(10) . . ?
C9 C8 C13 120.89(10) . . ?
C9 C8 N1 119.20(10) . . ?
C13 C8 N1 119.90(10) . . ?
C8 C9 C10 119.99(11) . . ?
C8 C9 H9 120.0 . . ?
C10 C9 H9 120.0 . . ?
C11 C10 C9 119.50(11) . . ?
C11 C10 H10 120.2 . . ?
C9 C10 H10 120.2 . . ?
C10 C11 C12 120.85(10) . . ?
C10 C11 H11 119.6 . . ?
C12 C11 H11 119.6 . . ?
C11 C12 C13 120.06(11) . . ?
C11 C12 H12 120.0 . . ?
C13 C12 H12 120.0 . . ?
O1 C13 C12 124.72(10) . . ?
O1 C13 C8 116.59(10) . . ?
C12 C13 C8 118.68(10) . . ?
O1 C14 H14A 109.5 . . ?
O1 C14 H14B 109.5 . . ?
H14A C14 H14B 109.5 . . ?
O1 C14 H14C 109.5 . . ?
H14A C14 H14C 109.5 . . ?
H14B C14 H14C 109.5 . . ?
C20 C15 C16 119.20(10) . . ?
C20 C15 C1 119.73(10) . . ?
C16 C15 C1 121.07(10) . . ?
C17 C16 C15 120.38(10) . . ?
C17 C16 H16 119.8 . . ?
C15 C16 H16 119.8 . . ?
C18 C17 C16 120.05(11) . . ?
C18 C17 H17 120.0 . . ?
C16 C17 H17 120.0 . . ?
C19 C18 C17 119.86(11) . . ?
C19 C18 H18 120.1 . . ?
C17 C18 H18 120.1 . . ?
C18 C19 C20 120.39(11) . . ?
C18 C19 H19 119.8 . . ?
C20 C19 H19 119.8 . . ?
C19 C20 C15 120.13(10) . . ?
C19 C20 H20 119.9 . . ?
C15 C20 H20 119.9 . . ?
F9A C21 F8A 107.8(11) . . ?
F3A C21 F1A 105.7(4) . . ?
F3A C21 F2A 107.1(3) . . ?
F1A C21 F2A 105.4(3) . . ?
F4A C21 F5A 112.8(8) . . ?
F9A C21 F7A 105.0(8) . . ?
F8A C21 F7A 103.3(10) . . ?
F4A C21 F6A 102.5(9) . . ?
F5A C21 F6A 98.2(6) . . ?
F4A C21 C5 118.1(8) . . ?
F9A C21 C5 115.2(7) . . ?
F3A C21 C5 111.9(3) . . ?
F8A C21 C5 113.8(11) . . ?
F1A C21 C5 112.9(3) . . ?
F2A C21 C5 113.3(2) . . ?
F5A C21 C5 114.3(5) . . ?
F7A C21 C5 110.8(7) . . ?
F6A C21 C5 107.9(6) . . ?

loop_
_geom_bond_atom_site_label_1
_geom_bond_atom_site_label_2
_geom_bond_distance
_geom_bond_site_symmetry_2
_geom_bond_publ_flag
O1 C13 1.3580(14) . ?
O1 C14 1.4288(14) . ?
N1 N2 1.3654(12) . ?
N1 C7 1.3848(14) . ?
N1 C8 1.4367(14) . ?
C1 N2 1.3381(14) . ?
C1 N3 1.3399(15) . ?
C1 C15 1.4889(15) . ?
C2 N3 1.3706(15) . ?
C2 C3 1.4073(16) . ?
C2 C7 1.4168(16) . ?
C3 C4 1.3794(16) . ?
C3 H3 0.9300 . ?
C4 C5 1.3982(17) . ?
C4 H4 0.9300 . ?
C5 C6 1.3876(16) . ?
C5 C21 1.4954(16) . ?
C6 C7 1.3965(15) . ?
C6 H6 0.9300 . ?
C8 C9 1.3835(16) . ?
C8 C13 1.4023(16) . ?
C9 C10 1.3905(16) . ?
C9 H9 0.9300 . ?
C10 C11 1.3862(17) . ?
C10 H10 0.9300 . ?
C11 C12 1.3882(17) . ?
C11 H11 0.9300 . ?
C12 C13 1.3964(16) . ?
C12 H12 0.9300 . ?
C14 H14A 0.9600 . ?
C14 H14B 0.9600 . ?
C14 H14C 0.9600 . ?
C15 C20 1.3960(16) . ?
C15 C16 1.3975(16) . ?
C16 C17 1.3891(16) . ?
C16 H16 0.9300 . ?
C17 C18 1.3882(17) . ?
C17 H17 0.9300 . ?
C18 C19 1.3879(17) . ?
C18 H18 0.9300 . ?
C19 C20 1.3882(16) . ?
C19 H19 0.9300 . ?
C20 H20 0.9300 . ?
C21 F4A 1.258(10) . ?
C21 F9A 1.303(10) . ?
C21 F3A 1.317(5) . ?
C21 F8A 1.328(11) . ?
C21 F1A 1.331(4) . ?
C21 F2A 1.336(4) . ?
C21 F5A 1.339(8) . ?
C21 F7A 1.356(9) . ?
C21 F6A 1.406(9) . ?

loop_
_geom_torsion_atom_site_label_1
_geom_torsion_atom_site_label_2
_geom_torsion_atom_site_label_3
_geom_torsion_atom_site_label_4
_geom_torsion
_geom_torsion_site_symmetry_1
_geom_torsion_site_symmetry_2
_geom_torsion_site_symmetry_3
_geom_torsion_site_symmetry_4
_geom_torsion_publ_flag
N3 C1 N2 N1 -0.61(17) . . . . ?
C15 C1 N2 N1 177.73(9) . . . . ?
C7 N1 N2 C1 4.55(15) . . . . ?
C8 N1 N2 C1 -176.67(9) . . . . ?
N2 C1 N3 C2 -3.20(17) . . . . ?
C15 C1 N3 C2 178.49(9) . . . . ?
C3 C2 N3 C1 -177.09(10) . . . . ?
C7 C2 N3 C1 3.28(16) . . . . ?
N3 C2 C3 C4 -178.65(11) . . . . ?
C7 C2 C3 C4 0.99(18) . . . . ?
C2 C3 C4 C5 -0.42(19) . . . . ?
C3 C4 C5 C6 -1.34(18) . . . . ?
C3 C4 C5 C21 173.50(11) . . . . ?
C4 C5 C6 C7 2.46(18) . . . . ?
C21 C5 C6 C7 -172.43(10) . . . . ?
N2 N1 C7 C6 176.07(10) . . . . ?
C8 N1 C7 C6 -2.60(17) . . . . ?
N2 N1 C7 C2 -4.32(16) . . . . ?
C8 N1 C7 C2 177.00(10) . . . . ?
C5 C6 C7 N1 177.73(10) . . . . ?
C5 C6 C7 C2 -1.86(17) . . . . ?
N3 C2 C7 N1 0.19(16) . . . . ?
C3 C2 C7 N1 -179.44(10) . . . . ?
N3 C2 C7 C6 179.81(10) . . . . ?
C3 C2 C7 C6 0.17(17) . . . . ?
N2 N1 C8 C9 -66.42(13) . . . . ?
C7 N1 C8 C9 112.35(12) . . . . ?
N2 N1 C8 C13 112.13(11) . . . . ?
C7 N1 C8 C13 -69.10(14) . . . . ?
C13 C8 C9 C10 1.27(16) . . . . ?
N1 C8 C9 C10 179.81(9) . . . . ?
C8 C9 C10 C11 -1.84(17) . . . . ?
C9 C10 C11 C12 0.97(17) . . . . ?
C10 C11 C12 C13 0.48(17) . . . . ?
C14 O1 C13 C12 -8.66(16) . . . . ?
C14 O1 C13 C8 171.98(10) . . . . ?
C11 C12 C13 O1 179.61(10) . . . . ?
C11 C12 C13 C8 -1.04(16) . . . . ?
C9 C8 C13 O1 179.57(9) . . . . ?
N1 C8 C13 O1 1.05(15) . . . . ?
C9 C8 C13 C12 0.17(16) . . . . ?
N1 C8 C13 C12 -178.35(9) . . . . ?
N2 C1 C15 C20 -169.38(10) . . . . ?
N3 C1 C15 C20 9.15(16) . . . . ?
N2 C1 C15 C16 10.38(15) . . . . ?
N3 C1 C15 C16 -171.09(10) . . . . ?
C20 C15 C16 C17 0.35(17) . . . . ?
C1 C15 C16 C17 -179.42(10) . . . . ?
C15 C16 C17 C18 -0.75(18) . . . . ?
C16 C17 C18 C19 0.64(18) . . . . ?
C17 C18 C19 C20 -0.13(19) . . . . ?
C18 C19 C20 C15 -0.27(18) . . . . ?
C16 C15 C20 C19 0.16(17) . . . . ?
C1 C15 C20 C19 179.93(10) . . . . ?
C6 C5 C21 F4A -64.6(7) . . . . ?
C4 C5 C21 F4A 120.4(7) . . . . ?
C6 C5 C21 F9A -25.4(7) . . . . ?
C4 C5 C21 F9A 159.6(7) . . . . ?
C6 C5 C21 F3A 75.0(4) . . . . ?
C4 C5 C21 F3A -100.0(4) . . . . ?
C6 C5 C21 F8A 99.8(10) . . . . ?
C4 C5 C21 F8A -75.2(10) . . . . ?
C6 C5 C21 F1A -44.1(3) . . . . ?
C4 C5 C21 F1A 140.9(3) . . . . ?
C6 C5 C21 F2A -163.8(3) . . . . ?
C4 C5 C21 F2A 21.2(3) . . . . ?
C6 C5 C21 F5A 159.0(7) . . . . ?
C4 C5 C21 F5A -16.0(7) . . . . ?
C6 C5 C21 F7A -144.4(6) . . . . ?
C4 C5 C21 F7A 40.7(6) . . . . ?
C6 C5 C21 F6A 50.9(5) . . . . ?
C4 C5 C21 F6A -124.1(5) . . . . ?
